data_7714588
loop_
_publ_author_name
'Yeganeh-Salman, Amir'
'Yeung, Jason'
'Miao, Linkun'
'Stephan, Douglas W.'

_publ_section_title
;
 Coordination chemistry and FLP reactivity of 1,1- and 1,2-bis-boranes.
;
_journal_issue 3
_journal_name_full 'Dalton transactions (Cambridge, England : 2003)'
_journal_page_first 1178
_journal_page_last 1189
_journal_paper_doi 10.1039/d3dt03660j
_journal_volume 53
_journal_year 2024
_chemical_formula_moiety 'C H Cl3, C32 H9 B2 F20, C9 H20 N'
_chemical_formula_sum 'C42 H30 B2 Cl3 F20 N'
_chemical_formula_weight 1056.687
_space_group_crystal_system triclinic
_space_group_IT_number 2
_space_group_name_Hall '-P 1'
_space_group_name_H-M_alt 'P -1'
_symmetry_Int_Tables_number 2
_audit_creation_date 2023-09-21
_audit_creation_method
;
Olex2 1.5
(compiled 2023.08.24 svn.re1ec1418 for OlexSys, GUI svn.r6817)
;
_audit_update_record
;
2023-11-27 deposited with the CCDC.	2023-11-30 downloaded from the CCDC.
;
_cell_angle_alpha 79.082(4)
_cell_angle_beta 79.285(4)
_cell_angle_gamma 65.673(4)
_cell_formula_units_Z 2
_cell_length_a 12.5809(10)
_cell_length_b 13.2745(10)
_cell_length_c 14.482(1)
_cell_measurement_reflns_used 6621
_cell_measurement_temperature 149.99
_cell_measurement_theta_max 23.22
_cell_measurement_theta_min 2.36
_cell_volume 2148.1(3)
_computing_molecular_graphics 'Olex2 1.5 (Dolomanov et al., 2009)'
_computing_publication_material 'Olex2 1.5 (Dolomanov et al., 2009)'
_computing_structure_refinement 'olex2.refine 1.5 (Bourhis et al., 2015)'
_diffrn_ambient_temperature 149.99
_diffrn_measured_fraction_theta_full 0.9991
_diffrn_measured_fraction_theta_max 0.9991
_diffrn_measurement_device_type 'Bruker APEX-II CCD'
_diffrn_measurement_method '\f and \w scans'
_diffrn_radiation_monochromator graphite
_diffrn_radiation_type 'Mo K\a'
_diffrn_radiation_wavelength 0.71073
_diffrn_reflns_av_R_equivalents 0.1248
_diffrn_reflns_av_unetI/netI 0.1492
_diffrn_reflns_Laue_measured_fraction_full 0.9991
_diffrn_reflns_Laue_measured_fraction_max 0.9991
_diffrn_reflns_limit_h_max 16
_diffrn_reflns_limit_h_min -16
_diffrn_reflns_limit_k_max 15
_diffrn_reflns_limit_k_min -17
_diffrn_reflns_limit_l_max 17
_diffrn_reflns_limit_l_min -18
_diffrn_reflns_number 44378
_diffrn_reflns_point_group_measured_fraction_full 0.9991
_diffrn_reflns_point_group_measured_fraction_max 0.9991
_diffrn_reflns_theta_full 24.9997
_diffrn_reflns_theta_max 25.00
_diffrn_reflns_theta_min 1.44
_diffrn_source_current 30.0
_diffrn_source_power 1.5
_diffrn_source_voltage 50.0
_diffrn_standards_number 0
_exptl_absorpt_coefficient_mu 0.335
_exptl_absorpt_correction_type none
_exptl_crystal_colour colourless
_exptl_crystal_colour_primary colourless
_exptl_crystal_density_diffrn 1.634
_exptl_crystal_description shard
_exptl_crystal_F_000 1061.923
_exptl_crystal_size_max 0.1
_exptl_crystal_size_mid 0.1
_exptl_crystal_size_min 0.1
_refine_diff_density_max 0.6494
_refine_diff_density_min -0.6210
_refine_diff_density_rms 0.1533
_refine_ls_d_res_high 0.8409
_refine_ls_d_res_low 14.1161
_refine_ls_goodness_of_fit_ref 1.0098
_refine_ls_hydrogen_treatment mixed
_refine_ls_matrix_type full
_refine_ls_number_constraints 45
_refine_ls_number_parameters 621
_refine_ls_number_reflns 7538
_refine_ls_number_restraints 0
_refine_ls_restrained_S_all 1.0098
_refine_ls_R_factor_all 0.1100
_refine_ls_R_factor_gt 0.0722
_refine_ls_shift/su_max -0.0003
_refine_ls_shift/su_mean 0.0000
_refine_ls_structure_factor_coef Fsqd
_refine_ls_weighting_details 'w=1/[\s^2^(Fo^2^)+(0.1302P)^2^] where P=(Fo^2^+2Fc^2^)/3'
_refine_ls_weighting_scheme calc
_refine_ls_wR_factor_gt 0.1921
_refine_ls_wR_factor_ref 0.2296
_reflns_Friedel_coverage 0.0
_reflns_limit_h_max 14
_reflns_limit_h_min -14
_reflns_limit_k_max 15
_reflns_limit_k_min -15
_reflns_limit_l_max 17
_reflns_limit_l_min 0
_reflns_number_gt 4941
_reflns_number_total 7538
_reflns_threshold_expression I>=2u(I)
_cod_data_source_file d3dt03660j2.cif
_cod_data_source_block 1_CCDC5
_cod_depositor_comments 'Adding full bibliography for 7714584--7714593.cif.'
_cod_database_code 7714588
_olex2_refinement_description
;
1. Fixed Uiso
 At 1.2 times of:
  All C(H) groups, All C(H,H) groups, All N(H,H) groups
 At 1.5 times of:
  All C(H,H,H) groups
2.a Ternary CH refined with riding coordinates:
 C47(H47), C33(H33)
2.b Secondary CH2 refined with riding coordinates:
 C43(H43a,H43b), N25(H25a,H25b), C61(H61a,H61b), C65(H65a,H65b), C66(H66a,H66b)
2.c Aromatic/amide H refined with riding coordinates:
 C50(H50), C52(H52), C56(H56), C57(H57), C58(H58)
2.d Idealised Me refined as rotating group:
 C59(H59a,H59b,H59c), C62(H62a,H62b,H62c), C67(H67a,H67b,H67c), C68(H68a,H68b,
 H68c)
;
_olex2_submission_special_instructions 'No special instructions were received'

loop_
_space_group_symop_id
_space_group_symop_operation_xyz
1 x,y,z
2 -x,-y,-z

loop_
_atom_site_label
_atom_site_type_symbol
_atom_site_fract_x
_atom_site_fract_y
_atom_site_fract_z
_atom_site_U_iso_or_equiv
_atom_site_adp_type
_atom_site_occupancy
_atom_site_refinement_flags_posn
Cl1 Cl 0.94185(12) 0.19646(12) 0.03253(10) 0.0566(4) Uani 1.000000 .
Cl2 Cl 1.17115(12) 0.16902(10) -0.06787(9) 0.0533(4) Uani 1.000000 .
Cl3 Cl 1.00467(13) 0.38614(10) -0.02745(10) 0.0586(4) Uani 1.000000 .
C47 C 1.0562(4) 0.2438(3) 0.0122(3) 0.0327(10) Uani 1.000000 .
H47 H 1.0875(4) 0.2315(3) 0.0738(3) 0.0392(13) Uiso 1.000000 R
F4 F 0.1193(2) 0.1974(2) 0.37624(16) 0.0356(6) Uani 1.000000 .
F5 F 0.5122(2) 0.3645(2) 0.29687(17) 0.0343(6) Uani 1.000000 .
F6 F 0.0383(2) 0.3158(2) 0.21602(17) 0.0402(7) Uani 1.000000 .
F7 F 0.2561(2) 0.28500(19) 0.10584(16) 0.0349(6) Uani 1.000000 .
F8 F 0.2473(2) 0.61748(19) 0.18712(17) 0.0395(7) Uani 1.000000 .
F9 F 0.3663(2) 0.10849(19) 0.23776(16) 0.0333(6) Uani 1.000000 .
F10 F 0.0331(2) 0.63999(19) 0.31145(17) 0.0401(7) Uani 1.000000 .
F11 F 0.3558(2) 0.6540(2) 0.01647(17) 0.0441(7) Uani 1.000000 .
F12 F 0.4493(2) 0.2031(2) 0.48215(17) 0.0425(7) Uani 1.000000 .
F13 F 0.7120(2) 0.2634(2) 0.19032(18) 0.0412(7) Uani 1.000000 .
F14 F 0.4192(2) 0.5062(2) -0.11197(16) 0.0439(7) Uani 1.000000 .
F15 F 0.3642(3) 0.3226(2) -0.06377(17) 0.0472(7) Uani 1.000000 .
F16 F 0.5669(2) 0.0118(2) 0.12715(18) 0.0461(7) Uani 1.000000 .
F17 F 0.7418(2) 0.0900(2) 0.10172(18) 0.0442(7) Uani 1.000000 .
F18 F 0.1091(3) 0.0418(2) 0.52131(18) 0.0472(7) Uani 1.000000 .
F19 F 0.2672(3) -0.0346(2) 0.64815(18) 0.0506(8) Uani 1.000000 .
C20 C 0.2793(4) 0.3774(3) 0.0877(3) 0.0245(9) Uani 1.000000 .
F21 F 0.4378(3) 0.0481(2) 0.62767(18) 0.0530(8) Uani 1.000000 .
C22 C 0.4269(3) 0.2442(3) 0.2699(2) 0.0202(8) Uani 1.000000 .
F23 F -0.1914(3) 0.4174(3) 0.2059(2) 0.0651(9) Uani 1.000000 .
F24 F -0.1975(3) 0.7370(2) 0.30783(19) 0.0640(10) Uani 1.000000 .
C26 C 0.6242(4) 0.2284(3) 0.1999(3) 0.0267(9) Uani 1.000000 .
C27 C 0.3629(4) 0.1651(3) 0.4895(3) 0.0269(9) Uani 1.000000 .
C28 C 0.4492(4) 0.1528(3) 0.2254(3) 0.0241(9) Uani 1.000000 .
C29 C 0.2493(3) 0.4469(3) 0.1578(3) 0.0240(9) Uani 1.000000 .
C30 C 0.2763(4) 0.5397(3) 0.1272(3) 0.0276(10) Uani 1.000000 .
C31 C 0.0476(4) 0.4700(3) 0.2685(3) 0.0274(10) Uani 1.000000 .
C32 C 0.2066(4) 0.5375(3) 0.4906(3) 0.0266(9) Uani 1.000000 .
C33 C 0.2509(4) 0.4259(3) 0.3511(3) 0.0237(9) Uani 1.000000 .
H33 H 0.3094(4) 0.4612(3) 0.3306(3) 0.0284(11) Uiso 1.000000 R
C34 C 0.3306(4) 0.5621(3) 0.0388(3) 0.0278(10) Uani 1.000000 .
C35 C 0.5197(4) 0.2794(3) 0.2548(3) 0.0230(9) Uani 1.000000 .
C36 C 0.2851(4) 0.2071(3) 0.4223(3) 0.0233(9) Uani 1.000000 .
B37 B 0.3033(4) 0.2979(4) 0.3355(3) 0.0228(10) Uani 1.000000 .
C38 C 0.6387(4) 0.1402(3) 0.1552(3) 0.0307(10) Uani 1.000000 .
C39 C -0.0201(4) 0.5791(4) 0.2890(3) 0.0312(10) Uani 1.000000 .
C40 C -0.0170(4) 0.4199(4) 0.2412(3) 0.0325(10) Uani 1.000000 .
B41 B 0.1888(4) 0.4216(4) 0.2644(3) 0.0251(10) Uani 1.000000 .
C42 C 0.1931(4) 0.0828(3) 0.5115(3) 0.0310(10) Uani 1.000000 .
C43 C 0.1781(4) 0.4567(3) 0.4479(3) 0.0282(10) Uani 1.000000 .
H43a H 0.1923(4) 0.3877(3) 0.4929(3) 0.0338(12) Uiso 1.000000 R
H43b H 0.0936(4) 0.4902(3) 0.4396(3) 0.0338(12) Uiso 1.000000 R
C44 C 0.3349(4) 0.3959(4) -0.0013(3) 0.0303(10) Uani 1.000000 .
C45 C 0.2000(4) 0.1630(3) 0.4375(3) 0.0254(9) Uani 1.000000 .
C46 C 0.5518(4) 0.1005(3) 0.1683(3) 0.0297(10) Uani 1.000000 .
C48 C 0.2742(4) 0.0439(3) 0.5755(3) 0.0358(11) Uani 1.000000 .
F49 F -0.3141(3) 0.6282(3) 0.2538(2) 0.0808(12) Uani 1.000000 .
C50 C 0.1273(4) 0.6469(3) 0.4992(3) 0.0298(10) Uani 1.000000 .
H50 H 0.0532(4) 0.6733(3) 0.4764(3) 0.0358(12) Uiso 1.000000 R
C51 C 0.3628(4) 0.4884(4) -0.0261(3) 0.0292(10) Uani 1.000000 .
C52 C 0.1552(4) 0.7180(4) 0.5409(3) 0.0368(11) Uani 1.000000 .
H52 H 0.1002(4) 0.7922(4) 0.5462(3) 0.0442(13) Uiso 1.000000 R
C53 C -0.1976(4) 0.5778(5) 0.2585(3) 0.0481(14) Uani 1.000000 .
C54 C -0.1383(4) 0.6312(4) 0.2855(3) 0.0436(13) Uani 1.000000 .
C55 C 0.3590(4) 0.0847(4) 0.5642(3) 0.0333(11) Uani 1.000000 .
C56 C 0.2623(4) 0.6807(4) 0.5745(3) 0.0414(12) Uani 1.000000 .
H56 H 0.2811(4) 0.7288(4) 0.6036(3) 0.0497(15) Uiso 1.000000 R
C57 C 0.3146(4) 0.5023(4) 0.5238(3) 0.0321(10) Uani 1.000000 .
H57 H 0.3706(4) 0.4286(4) 0.5178(3) 0.0385(12) Uiso 1.000000 R
C58 C 0.3422(4) 0.5729(4) 0.5655(3) 0.0389(12) Uani 1.000000 .
H58 H 0.4165(4) 0.5470(4) 0.5880(3) 0.0467(14) Uiso 1.000000 R
C64 C -0.1363(4) 0.4711(5) 0.2353(3) 0.0430(13) Uani 1.000000 .
N25 N 0.2133(3) 0.8081(3) 0.2851(2) 0.0292(8) Uani 1.000000 .
H25a H 0.2157(3) 0.7462(3) 0.2636(2) 0.0351(10) Uiso 1.000000 R
H25b H 0.1818(3) 0.8055(3) 0.3477(2) 0.0351(10) Uiso 1.000000 R
C59 C 0.0197(4) 0.8819(4) 0.2298(4) 0.0450(13) Uani 1.000000 .
H59a H 0.0451(7) 0.8164(16) 0.1967(19) 0.0674(19) Uiso 1.000000 GR
H59b H -0.0131(17) 0.866(3) 0.2950(4) 0.0674(19) Uiso 1.000000 GR
H59c H -0.0403(12) 0.9451(10) 0.1970(19) 0.0674(19) Uiso 1.000000 GR
C60 C 0.3412(4) 0.7943(4) 0.2826(3) 0.0392(11) Uani 1.000000 .
C61 C 0.3864(5) 0.8222(5) 0.1800(3) 0.0488(13) Uani 1.000000 .
H61a H 0.4631(5) 0.8273(5) 0.1783(3) 0.0586(16) Uiso 1.000000 R
H61b H 0.3999(5) 0.7603(5) 0.1446(3) 0.0586(16) Uiso 1.000000 R
C62 C 0.4053(4) 0.6739(4) 0.3191(4) 0.0507(14) Uani 1.000000 .
H62a H 0.3670(18) 0.6565(8) 0.3818(11) 0.076(2) Uiso 1.000000 GR
H62b H 0.404(3) 0.6265(4) 0.2754(13) 0.076(2) Uiso 1.000000 GR
H62c H 0.4870(9) 0.6600(8) 0.324(2) 0.076(2) Uiso 1.000000 GR
C63 C 0.1247(4) 0.9109(4) 0.2309(3) 0.0359(11) Uani 1.000000 .
C65 C 0.1859(5) 0.9252(4) 0.1317(3) 0.0425(12) Uani 1.000000 .
H65a H 0.1964(5) 0.8625(4) 0.0984(3) 0.0510(14) Uiso 1.000000 R
H65b H 0.1350(5) 0.9949(4) 0.0965(3) 0.0510(14) Uiso 1.000000 R
C66 C 0.3048(5) 0.9297(5) 0.1299(3) 0.0483(13) Uani 1.000000 .
H66a H 0.2953(5) 0.9932(5) 0.1616(3) 0.0580(16) Uiso 1.000000 R
H66b H 0.3393(5) 0.9411(5) 0.0635(3) 0.0580(16) Uiso 1.000000 R
C67 C 0.0847(5) 1.0132(4) 0.2823(4) 0.0561(15) Uani 1.000000 .
H67a H 0.061(3) 0.9942(9) 0.3494(7) 0.084(2) Uiso 1.000000 GR
H67b H 0.1496(11) 1.0375(19) 0.276(2) 0.084(2) Uiso 1.000000 GR
H67c H 0.018(2) 1.0734(11) 0.2540(18) 0.084(2) Uiso 1.000000 GR
C68 C 0.3447(6) 0.8698(5) 0.3493(3) 0.0564(16) Uani 1.000000 .
H68a H 0.314(3) 0.9475(6) 0.3200(12) 0.085(2) Uiso 1.000000 GR
H68b H 0.296(3) 0.862(2) 0.4094(10) 0.085(2) Uiso 1.000000 GR
H68c H 0.4259(7) 0.848(2) 0.361(2) 0.085(2) Uiso 1.000000 GR
H37 H 0.219(4) 0.329(4) 0.285(3) 0.031(11) Uiso 1.000000 .

loop_
_atom_site_aniso_label
_atom_site_aniso_U_11
_atom_site_aniso_U_22
_atom_site_aniso_U_33
_atom_site_aniso_U_12
_atom_site_aniso_U_13
_atom_site_aniso_U_23
Cl1 0.0405(8) 0.0614(9) 0.0695(9) -0.0254(7) -0.0028(6) -0.0025(7)
Cl2 0.0477(8) 0.0412(7) 0.0592(8) -0.0111(6) 0.0153(6) -0.0153(6)
Cl3 0.0719(10) 0.0264(7) 0.0596(8) -0.0070(6) -0.0020(7) 0.0018(6)
C47 0.031(2) 0.027(2) 0.037(2) -0.009(2) -0.0039(19) -0.0054(19)
F4 0.0370(15) 0.0425(15) 0.0336(14) -0.0247(12) -0.0092(11) 0.0069(11)
F5 0.0324(14) 0.0369(14) 0.0448(14) -0.0212(12) 0.0034(11) -0.0207(12)
F6 0.0541(17) 0.0449(16) 0.0340(14) -0.0298(14) -0.0072(12) -0.0080(12)
F7 0.0521(16) 0.0305(14) 0.0268(13) -0.0216(12) -0.0006(11) -0.0058(10)
F8 0.0591(18) 0.0270(13) 0.0357(14) -0.0229(13) 0.0049(12) -0.0074(11)
F9 0.0395(15) 0.0302(13) 0.0376(14) -0.0216(12) 0.0008(11) -0.0082(11)
F10 0.0503(17) 0.0249(13) 0.0398(15) -0.0090(12) -0.0037(12) -0.0069(11)
F11 0.0584(18) 0.0406(16) 0.0395(15) -0.0331(14) 0.0006(13) 0.0063(12)
F12 0.0474(16) 0.0538(17) 0.0381(15) -0.0330(14) -0.0153(12) 0.0074(12)
F13 0.0290(14) 0.0483(16) 0.0491(16) -0.0200(13) 0.0061(12) -0.0115(13)
F14 0.0443(16) 0.0613(18) 0.0230(13) -0.0248(14) 0.0061(11) 0.0015(12)
F15 0.0643(19) 0.0534(17) 0.0274(13) -0.0273(15) 0.0082(12) -0.0163(12)
F16 0.0528(17) 0.0364(15) 0.0536(17) -0.0200(13) 0.0093(13) -0.0252(13)
F17 0.0339(15) 0.0424(16) 0.0475(16) -0.0088(13) 0.0135(12) -0.0174(13)
F18 0.0567(18) 0.0519(17) 0.0447(16) -0.0406(15) -0.0049(13) 0.0113(13)
F19 0.065(2) 0.0462(17) 0.0386(15) -0.0293(15) -0.0101(13) 0.0221(12)
C20 0.025(2) 0.022(2) 0.028(2) -0.0101(18) -0.0053(17) -0.0007(17)
F21 0.0530(18) 0.0623(19) 0.0424(16) -0.0232(15) -0.0242(14) 0.0163(14)
C22 0.024(2) 0.018(2) 0.0176(19) -0.0076(17) -0.0016(16) -0.0006(15)
F23 0.060(2) 0.115(3) 0.0441(17) -0.059(2) -0.0127(15) -0.0003(17)
F24 0.0518(19) 0.0564(19) 0.0417(16) 0.0198(15) -0.0014(14) -0.0080(14)
C26 0.024(2) 0.031(2) 0.027(2) -0.0151(19) -0.0032(17) 0.0011(18)
C27 0.026(2) 0.027(2) 0.030(2) -0.0136(19) -0.0033(18) -0.0027(18)
C28 0.027(2) 0.023(2) 0.023(2) -0.0131(18) -0.0028(17) 0.0018(16)
C29 0.022(2) 0.021(2) 0.024(2) -0.0020(17) -0.0062(16) -0.0014(16)
C30 0.031(2) 0.021(2) 0.027(2) -0.0067(19) -0.0013(18) -0.0039(17)
C31 0.035(2) 0.030(2) 0.019(2) -0.015(2) -0.0020(17) -0.0020(17)
C32 0.026(2) 0.032(2) 0.021(2) -0.0123(19) 0.0030(17) -0.0039(17)
C33 0.027(2) 0.024(2) 0.022(2) -0.0124(18) 0.0007(17) -0.0039(16)
C34 0.026(2) 0.030(2) 0.029(2) -0.0148(19) -0.0058(18) 0.0057(18)
C35 0.030(2) 0.022(2) 0.0191(19) -0.0130(18) -0.0029(17) -0.0025(16)
C36 0.029(2) 0.020(2) 0.020(2) -0.0068(18) -0.0005(17) -0.0073(16)
B37 0.021(2) 0.023(2) 0.024(2) -0.008(2) -0.0031(19) -0.0015(19)
C38 0.027(2) 0.028(2) 0.027(2) -0.003(2) 0.0029(18) -0.0061(18)
C39 0.030(3) 0.038(3) 0.020(2) -0.009(2) 0.0006(17) -0.0024(18)
C40 0.037(3) 0.042(3) 0.020(2) -0.019(2) 0.0000(18) -0.0041(19)
B41 0.026(3) 0.016(2) 0.030(2) -0.007(2) 0.004(2) -0.0041(19)
C42 0.040(3) 0.028(2) 0.029(2) -0.020(2) 0.000(2) -0.0002(18)
C43 0.032(2) 0.029(2) 0.025(2) -0.0143(19) 0.0017(17) -0.0042(17)
C44 0.034(3) 0.036(3) 0.018(2) -0.010(2) -0.0011(18) -0.0073(18)
C45 0.028(2) 0.025(2) 0.023(2) -0.0109(19) -0.0019(17) -0.0040(17)
C46 0.039(3) 0.020(2) 0.027(2) -0.0075(19) -0.0019(19) -0.0053(17)
C48 0.047(3) 0.024(2) 0.028(2) -0.012(2) 0.000(2) 0.0063(18)
F49 0.0278(17) 0.139(3) 0.0440(18) -0.0069(19) -0.0065(13) 0.0041(19)
C50 0.033(2) 0.030(2) 0.025(2) -0.011(2) 0.0016(18) -0.0097(18)
C51 0.024(2) 0.042(3) 0.018(2) -0.014(2) 0.0005(17) 0.0041(18)
C52 0.040(3) 0.033(3) 0.040(3) -0.016(2) 0.004(2) -0.016(2)
C53 0.021(3) 0.080(4) 0.029(3) -0.009(3) 0.000(2) -0.001(3)
C54 0.036(3) 0.053(3) 0.021(2) 0.001(3) 0.001(2) -0.004(2)
C55 0.041(3) 0.033(3) 0.025(2) -0.012(2) -0.0105(19) 0.0028(18)
C56 0.054(3) 0.054(3) 0.033(2) -0.035(3) 0.001(2) -0.019(2)
C57 0.035(3) 0.029(2) 0.034(2) -0.012(2) -0.0051(19) -0.0058(19)
C58 0.035(3) 0.047(3) 0.034(2) -0.012(2) -0.010(2) -0.007(2)
C64 0.044(3) 0.075(4) 0.023(2) -0.038(3) -0.007(2) 0.000(2)
N25 0.037(2) 0.030(2) 0.0271(18) -0.0205(17) 0.0020(15) -0.0071(15)
C59 0.035(3) 0.035(3) 0.059(3) -0.008(2) -0.009(2) -0.003(2)
C60 0.039(3) 0.052(3) 0.036(3) -0.029(2) -0.006(2) 0.001(2)
C61 0.052(3) 0.072(4) 0.037(3) -0.043(3) 0.004(2) -0.003(3)
C62 0.035(3) 0.057(3) 0.064(3) -0.024(3) -0.018(3) 0.008(3)
C63 0.043(3) 0.026(2) 0.040(3) -0.014(2) -0.005(2) -0.0027(19)
C65 0.057(3) 0.044(3) 0.036(3) -0.028(3) -0.012(2) 0.000(2)
C66 0.066(4) 0.062(3) 0.031(3) -0.045(3) 0.000(2) 0.001(2)
C67 0.068(4) 0.036(3) 0.064(4) -0.019(3) -0.002(3) -0.016(3)
C68 0.088(4) 0.078(4) 0.036(3) -0.066(4) -0.017(3) 0.004(3)

loop_
_atom_type_symbol
_atom_type_scat_dispersion_real
_atom_type_scat_dispersion_imag
_atom_type_scat_Cromer_Mann_a1
_atom_type_scat_Cromer_Mann_a2
_atom_type_scat_Cromer_Mann_a3
_atom_type_scat_Cromer_Mann_a4
_atom_type_scat_Cromer_Mann_b1
_atom_type_scat_Cromer_Mann_b2
_atom_type_scat_Cromer_Mann_b3
_atom_type_scat_Cromer_Mann_b4
_atom_type_scat_Cromer_Mann_c
_atom_type_scat_source
_atom_type_scat_dispersion_source
B 0.00156 0.00068 2.05450 1.33260 1.09790 0.70680 23.21850 1.02100 60.34980 0.14030 -0.19320 'International Tables Volume C Table 6.1.1.4 (pp. 500-502)' 'Brennan, Cowan, Rev. Sci. Instrum., 1992, 63, 850'
C 0.00313 0.00162 2.31000 1.02000 1.58860 0.86500 20.84390 10.20750 0.56870 51.65120 0.21560 'International Tables Volume C Table 6.1.1.4 (pp. 500-502)' 'Brennan, Cowan, Rev. Sci. Instrum., 1992, 63, 850'
Cl 0.14908 0.15974 11.46040 7.19640 6.25560 1.64550 0.01040 1.16620 18.51940 47.77840 -9.55740 'International Tables Volume C Table 6.1.1.4 (pp. 500-502)' 'Brennan, Cowan, Rev. Sci. Instrum., 1992, 63, 850'
F 0.01756 0.01033 3.53920 2.64120 1.51700 1.02430 10.28250 4.29440 0.26150 26.14760 0.27760 'International Tables Volume C Table 6.1.1.4 (pp. 500-502)' 'Brennan, Cowan, Rev. Sci. Instrum., 1992, 63, 850'
H 0.00000 0.00000 0.49300 0.32291 0.14019 0.04081 10.51090 26.12570 3.14236 57.79970 0.00304 'International Tables Volume C Table 6.1.1.4 (pp. 500-502)' 'Brennan, Cowan, Rev. Sci. Instrum., 1992, 63, 850'
N 0.00612 0.00332 12.21260 3.13220 2.01250 1.16630 0.00570 9.89330 28.99750 0.58260 -11.52900 'International Tables Volume C Table 6.1.1.4 (pp. 500-502)' 'Brennan, Cowan, Rev. Sci. Instrum., 1992, 63, 850'

loop_
_geom_angle_atom_site_label_1
_geom_angle_atom_site_label_2
_geom_angle_atom_site_label_3
_geom_angle
_geom_angle_site_symmetry_1
_geom_angle_site_symmetry_3
_geom_angle_publ_flag
Cl2 C47 Cl1 111.3(2) . . ?
Cl3 C47 Cl1 110.8(2) . . ?
Cl3 C47 Cl2 110.7(2) . . ?
H47 C47 Cl1 107.94(15) . . ?
H47 C47 Cl2 107.94(15) . . ?
H47 C47 Cl3 107.94(15) . . ?
C29 C20 F7 120.1(3) . . ?
C44 C20 F7 116.0(3) . . ?
C44 C20 C29 123.9(4) . . ?
C35 C22 C28 114.0(3) . . ?
B37 C22 C28 120.1(4) . . ?
B37 C22 C35 125.8(3) . . ?
C35 C26 F13 120.7(4) . . ?
C38 C26 F13 119.7(4) . . ?
C38 C26 C35 119.6(4) . . ?
C36 C27 F12 119.2(4) . . ?
C55 C27 F12 117.1(4) . . ?
C55 C27 C36 123.6(4) . . ?
C22 C28 F9 119.3(3) . . ?
C46 C28 F9 116.0(3) . . ?
C46 C28 C22 124.7(4) . . ?
C30 C29 C20 112.9(4) . . ?
B41 C29 C20 123.6(4) . . ?
B41 C29 C30 123.5(3) . . ?
C29 C30 F8 119.3(3) . . ?
C34 C30 F8 115.6(4) . . ?
C34 C30 C29 125.1(4) . . ?
C40 C31 C39 113.3(4) . . ?
B41 C31 C39 119.7(4) . . ?
B41 C31 C40 126.5(4) . . ?
C50 C32 C43 122.5(4) . . ?
C57 C32 C43 119.7(4) . . ?
C57 C32 C50 117.8(4) . . ?
B37 C33 H33 113.0(2) . . ?
B41 C33 H33 113.0(2) . . ?
B41 C33 B37 74.6(3) . . ?
C43 C33 H33 113.0(2) . . ?
C43 C33 B37 117.1(3) . . ?
C43 C33 B41 120.7(3) . . ?
C30 C34 F11 120.6(4) . . ?
C51 C34 F11 119.8(4) . . ?
C51 C34 C30 119.5(4) . . ?
C22 C35 F5 120.6(3) . . ?
C26 C35 F5 116.2(4) . . ?
C26 C35 C22 123.1(3) . . ?
B37 C36 C27 118.5(4) . . ?
C45 C36 C27 114.1(4) . . ?
C45 C36 B37 127.4(4) . . ?
C33 B37 C22 120.9(4) . . ?
C36 B37 C22 111.0(3) . . ?
C36 B37 C33 119.0(3) . . ?
B41 B37 C22 111.6(3) . . ?
B41 B37 C33 53.3(2) . . ?
B41 B37 C36 130.5(3) . . ?
H37 B37 C22 108.9(17) . . ?
H37 B37 C33 84.3(19) . . ?
H37 B37 C36 108(2) . . ?
H37 B37 B41 33.5(19) . . ?
C26 C38 F17 119.3(4) . . ?
C46 C38 F17 120.5(4) . . ?
C46 C38 C26 120.1(4) . . ?
C31 C39 F10 119.4(4) . . ?
C54 C39 F10 116.3(4) . . ?
C54 C39 C31 124.3(5) . . ?
C31 C40 F6 119.4(4) . . ?
C64 C40 F6 116.7(4) . . ?
C64 C40 C31 123.8(4) . . ?
C31 B41 C29 110.9(3) . . ?
C33 B41 C29 116.7(4) . . ?
C33 B41 C31 121.5(3) . . ?
B37 B41 C29 109.9(3) . . ?
B37 B41 C31 134.1(3) . . ?
B37 B41 C33 52.1(2) . . ?
H37 B41 C29 109(2) . . ?
H37 B41 C31 106(2) . . ?
H37 B41 C33 89(2) . . ?
H37 B41 B37 39(2) . . ?
C45 C42 F18 120.9(4) . . ?
C48 C42 F18 120.1(4) . . ?
C48 C42 C45 119.0(4) . . ?
C33 C43 C32 113.9(3) . . ?
H43a C43 C32 108.8(2) . . ?
H43a C43 C33 108.8(2) . . ?
H43b C43 C32 108.8(2) . . ?
H43b C43 C33 108.8(2) . . ?
H43b C43 H43a 107.7 . . ?
C20 C44 F15 120.1(4) . . ?
C51 C44 F15 119.7(4) . . ?
C51 C44 C20 120.1(4) . . ?
C36 C45 F4 119.5(4) . . ?
C42 C45 F4 116.6(4) . . ?
C42 C45 C36 123.9(4) . . ?
C28 C46 F16 121.2(4) . . ?
C38 C46 F16 120.5(4) . . ?
C38 C46 C28 118.3(4) . . ?
C42 C48 F19 119.0(4) . . ?
C55 C48 F19 121.4(4) . . ?
C55 C48 C42 119.6(4) . . ?
H50 C50 C32 119.5(3) . . ?
C52 C50 C32 121.0(4) . . ?
C52 C50 H50 119.5(3) . . ?
C34 C51 F14 121.0(4) . . ?
C44 C51 F14 120.7(4) . . ?
C44 C51 C34 118.3(4) . . ?
H52 C52 C50 119.9(3) . . ?
C56 C52 C50 120.1(4) . . ?
C56 C52 H52 119.9(3) . . ?
C54 C53 F49 120.9(5) . . ?
C64 C53 F49 120.1(5) . . ?
C64 C53 C54 118.9(4) . . ?
C39 C54 F24 120.4(5) . . ?
C53 C54 F24 119.6(4) . . ?
C53 C54 C39 120.0(5) . . ?
C27 C55 F21 120.3(4) . . ?
C48 C55 F21 119.9(4) . . ?
C48 C55 C27 119.8(4) . . ?
H56 C56 C52 120.3(3) . . ?
C58 C56 C52 119.5(4) . . ?
C58 C56 H56 120.3(3) . . ?
H57 C57 C32 119.4(2) . . ?
C58 C57 C32 121.2(4) . . ?
C58 C57 H57 119.4(3) . . ?
C57 C58 C56 120.4(4) . . ?
H58 C58 C56 119.8(3) . . ?
H58 C58 C57 119.8(3) . . ?
C40 C64 F23 119.9(5) . . ?
C53 C64 F23 120.5(5) . . ?
C53 C64 C40 119.6(5) . . ?
H25b N25 H25a 106.7 . . ?
C60 N25 H25a 107.0(2) . . ?
C60 N25 H25b 107.0(2) . . ?
C63 N25 H25a 107.0(2) . . ?
C63 N25 H25b 107.0(2) . . ?
C63 N25 C60 121.3(3) . . ?
H59b C59 H59a 109.5 . . ?
H59c C59 H59a 109.5 . . ?
H59c C59 H59b 109.5 . . ?
C63 C59 H59a 109.5 . . ?
C63 C59 H59b 109.5 . . ?
C63 C59 H59c 109.5 . . ?
C61 C60 N25 107.5(4) . . ?
C62 C60 N25 104.9(4) . . ?
C62 C60 C61 111.8(4) . . ?
C68 C60 N25 108.8(4) . . ?
C68 C60 C61 113.3(4) . . ?
C68 C60 C62 110.2(4) . . ?
H61a C61 C60 108.6(3) . . ?
H61b C61 C60 108.6(3) . . ?
H61b C61 H61a 107.6 . . ?
C66 C61 C60 114.4(4) . . ?
C66 C61 H61a 108.6(3) . . ?
C66 C61 H61b 108.6(3) . . ?
H62a C62 C60 109.5 . . ?
H62b C62 C60 109.5 . . ?
H62b C62 H62a 109.5 . . ?
H62c C62 C60 109.5 . . ?
H62c C62 H62a 109.5 . . ?
H62c C62 H62b 109.5 . . ?
C59 C63 N25 105.8(3) . . ?
C65 C63 N25 106.4(4) . . ?
C65 C63 C59 111.3(4) . . ?
C67 C63 N25 110.7(4) . . ?
C67 C63 C59 109.3(4) . . ?
C67 C63 C65 113.1(4) . . ?
H65a C65 C63 108.9(2) . . ?
H65b C65 C63 108.9(3) . . ?
H65b C65 H65a 107.7 . . ?
C66 C65 C63 113.5(4) . . ?
C66 C65 H65a 108.9(3) . . ?
C66 C65 H65b 108.9(3) . . ?
C65 C66 C61 110.1(4) . . ?
H66a C66 C61 109.6(3) . . ?
H66a C66 C65 109.6(3) . . ?
H66b C66 C61 109.6(3) . . ?
H66b C66 C65 109.6(2) . . ?
H66b C66 H66a 108.2 . . ?
H67a C67 C63 109.5 . . ?
H67b C67 C63 109.5 . . ?
H67b C67 H67a 109.5 . . ?
H67c C67 C63 109.5 . . ?
H67c C67 H67a 109.5 . . ?
H67c C67 H67b 109.5 . . ?
H68a C68 C60 109.5 . . ?
H68b C68 C60 109.5 . . ?
H68b C68 H68a 109.5 . . ?
H68c C68 C60 109.5 . . ?
H68c C68 H68a 109.5 . . ?
H68c C68 H68b 109.5 . . ?
B41 H37 B37 107(3) . . ?

loop_
_geom_bond_atom_site_label_1
_geom_bond_atom_site_label_2
_geom_bond_distance
_geom_bond_site_symmetry_2
_geom_bond_publ_flag
Cl1 C47 1.751(5) . ?
Cl2 C47 1.747(4) . ?
Cl3 C47 1.743(4) . ?
C47 H47 1.0000 . ?
F4 C45 1.351(5) . ?
F5 C35 1.344(4) . ?
F6 C40 1.352(5) . ?
F7 C20 1.342(5) . ?
F8 C30 1.365(4) . ?
F9 C28 1.364(5) . ?
F10 C39 1.354(5) . ?
F11 C34 1.350(5) . ?
F12 C27 1.354(5) . ?
F13 C26 1.341(5) . ?
F14 C51 1.343(4) . ?
F15 C44 1.347(4) . ?
F16 C46 1.347(4) . ?
F17 C38 1.355(5) . ?
F18 C42 1.349(5) . ?
F19 C48 1.351(5) . ?
C20 C29 1.397(5) . ?
C20 C44 1.378(6) . ?
F21 C55 1.355(5) . ?
C22 C28 1.384(5) . ?
C22 C35 1.395(6) . ?
C22 B37 1.619(6) . ?
F23 C64 1.343(6) . ?
F24 C54 1.361(5) . ?
C26 C35 1.379(6) . ?
C26 C38 1.375(6) . ?
C27 C36 1.385(6) . ?
C27 C55 1.378(6) . ?
C28 C46 1.383(6) . ?
C29 C30 1.382(6) . ?
C29 B41 1.629(6) . ?
C30 C34 1.376(6) . ?
C31 C39 1.401(6) . ?
C31 C40 1.388(6) . ?
C31 B41 1.615(6) . ?
C32 C43 1.520(6) . ?
C32 C50 1.396(6) . ?
C32 C57 1.390(6) . ?
C33 H33 1.0000 . ?
C33 B37 1.593(6) . ?
C33 B41 1.618(6) . ?
C33 C43 1.549(5) . ?
C34 C51 1.374(6) . ?
C36 B37 1.623(6) . ?
C36 C45 1.384(6) . ?
B37 B41 1.947(7) . ?
B37 H37 1.29(4) . ?
C38 C46 1.368(6) . ?
C39 C54 1.363(6) . ?
C40 C64 1.381(7) . ?
B41 H37 1.13(4) . ?
C42 C45 1.379(6) . ?
C42 C48 1.379(6) . ?
C43 H43a 0.9900 . ?
C43 H43b 0.9900 . ?
C44 C51 1.379(6) . ?
C48 C55 1.355(6) . ?
F49 C53 1.346(5) . ?
C50 H50 0.9500 . ?
C50 C52 1.395(6) . ?
C52 H52 0.9500 . ?
C52 C56 1.379(7) . ?
C53 C54 1.366(8) . ?
C53 C64 1.377(7) . ?
C56 H56 0.9500 . ?
C56 C58 1.383(7) . ?
C57 H57 0.9500 . ?
C57 C58 1.387(6) . ?
C58 H58 0.9500 . ?
N25 H25a 0.9200 . ?
N25 H25b 0.9200 . ?
N25 C60 1.538(6) . ?
N25 C63 1.545(5) . ?
C59 H59a 0.9800 . ?
C59 H59b 0.9800 . ?
C59 H59c 0.9800 . ?
C59 C63 1.523(7) . ?
C60 C61 1.523(6) . ?
C60 C62 1.504(7) . ?
C60 C68 1.535(7) . ?
C61 H61a 0.9900 . ?
C61 H61b 0.9900 . ?
C61 C66 1.514(7) . ?
C62 H62a 0.9800 . ?
C62 H62b 0.9800 . ?
C62 H62c 0.9800 . ?
C63 C65 1.516(6) . ?
C63 C67 1.527(6) . ?
C65 H65a 0.9900 . ?
C65 H65b 0.9900 . ?
C65 C66 1.517(7) . ?
C66 H66a 0.9900 . ?
C66 H66b 0.9900 . ?
C67 H67a 0.9800 . ?
C67 H67b 0.9800 . ?
C67 H67c 0.9800 . ?
C68 H68a 0.9800 . ?
C68 H68b 0.9800 . ?
C68 H68c 0.9800 . ?

loop_
_geom_torsion_atom_site_label_1
_geom_torsion_atom_site_label_2
_geom_torsion_atom_site_label_3
_geom_torsion_atom_site_label_4
_geom_torsion
_geom_torsion_site_symmetry_1
_geom_torsion_site_symmetry_2
_geom_torsion_site_symmetry_3
_geom_torsion_site_symmetry_4
_geom_torsion_publ_flag
F4 C45 C36 C27 -179.7(3) . . . . ?
F4 C45 C36 B37 -1.0(4) . . . . ?
F4 C45 C42 F18 -0.2(4) . . . . ?
F4 C45 C42 C48 179.2(3) . . . . ?
F5 C35 C22 C28 -177.3(4) . . . . ?
F5 C35 C22 B37 0.6(5) . . . . ?
F5 C35 C26 F13 0.1(4) . . . . ?
F5 C35 C26 C38 179.5(3) . . . . ?
F6 C40 C31 C39 177.6(4) . . . . ?
F6 C40 C31 B41 6.4(5) . . . . ?
F6 C40 C64 F23 0.1(4) . . . . ?
F6 C40 C64 C53 -179.0(4) . . . . ?
F7 C20 C29 C30 -178.5(4) . . . . ?
F7 C20 C29 B41 1.4(5) . . . . ?
F7 C20 C44 F15 -0.8(4) . . . . ?
F7 C20 C44 C51 -179.7(4) . . . . ?
F8 C30 C29 C20 177.3(4) . . . . ?
F8 C30 C29 B41 -2.7(5) . . . . ?
F8 C30 C34 F11 2.2(4) . . . . ?
F8 C30 C34 C51 -179.9(4) . . . . ?
F9 C28 C22 C35 177.7(3) . . . . ?
F9 C28 C22 B37 -0.3(4) . . . . ?
F9 C28 C46 F16 0.6(4) . . . . ?
F9 C28 C46 C38 -178.6(3) . . . . ?
F10 C39 C31 C40 -176.3(4) . . . . ?
F10 C39 C31 B41 -4.5(4) . . . . ?
F10 C39 C54 F24 -2.7(4) . . . . ?
F10 C39 C54 C53 176.5(4) . . . . ?
F11 C34 C30 C29 -178.4(4) . . . . ?
F11 C34 C51 F14 0.0(4) . . . . ?
F11 C34 C51 C44 -179.5(4) . . . . ?
F12 C27 C36 B37 1.7(4) . . . . ?
F12 C27 C36 C45 -179.4(3) . . . . ?
F12 C27 C55 F21 1.2(4) . . . . ?
F12 C27 C55 C48 179.8(4) . . . . ?
F13 C26 C35 C22 -177.8(3) . . . . ?
F13 C26 C38 F17 -0.3(4) . . . . ?
F13 C26 C38 C46 176.9(4) . . . . ?
F14 C51 C34 C30 -177.9(4) . . . . ?
F14 C51 C44 F15 -0.2(4) . . . . ?
F14 C51 C44 C20 178.6(4) . . . . ?
F15 C44 C20 C29 177.8(4) . . . . ?
F15 C44 C51 C34 179.3(4) . . . . ?
F16 C46 C28 C22 -179.9(3) . . . . ?
F16 C46 C38 F17 -0.8(4) . . . . ?
F16 C46 C38 C26 -177.9(4) . . . . ?
F17 C38 C26 C35 -179.7(4) . . . . ?
F17 C38 C46 C28 178.4(4) . . . . ?
F18 C42 C45 C36 -178.8(3) . . . . ?
F18 C42 C48 F19 -0.7(4) . . . . ?
F18 C42 C48 C55 179.2(4) . . . . ?
F19 C48 C42 C45 179.8(4) . . . . ?
F19 C48 C55 F21 -1.1(5) . . . . ?
F19 C48 C55 C27 -179.7(4) . . . . ?
C20 C29 C30 C34 -2.2(4) . . . . ?
C20 C29 B41 C31 -86.6(4) . . . . ?
C20 C29 B41 C33 128.6(4) . . . . ?
C20 C29 B41 B37 71.9(4) . . . . ?
C20 C44 C51 C34 -1.9(5) . . . . ?
F21 C55 C27 C36 -179.6(3) . . . . ?
F21 C55 C48 C42 179.0(4) . . . . ?
C22 C28 C46 C38 0.9(5) . . . . ?
C22 C35 C26 C38 1.6(5) . . . . ?
C22 B37 C33 B41 95.0(4) . . . . ?
C22 B37 C33 C43 -147.9(4) . . . . ?
C22 B37 C36 C27 63.8(4) . . . . ?
C22 B37 C36 C45 -114.9(3) . . . . ?
F23 C64 C40 C31 178.3(4) . . . . ?
F23 C64 C53 F49 1.4(5) . . . . ?
F23 C64 C53 C54 -178.1(4) . . . . ?
F24 C54 C39 C31 179.1(4) . . . . ?
F24 C54 C53 F49 -0.1(5) . . . . ?
F24 C54 C53 C64 179.4(4) . . . . ?
C26 C38 C46 C28 1.3(5) . . . . ?
C27 C36 B37 C33 -83.6(4) . . . . ?
C27 C36 B37 B41 -148.5(3) . . . . ?
C27 C36 C45 C42 -1.2(4) . . . . ?
C27 C55 C48 C42 0.4(5) . . . . ?
C29 C30 C34 C51 -0.5(5) . . . . ?
C29 B41 C31 C39 -89.9(4) . . . . ?
C29 B41 C31 C40 80.7(4) . . . . ?
C29 B41 C33 B37 -95.3(4) . . . . ?
C29 B41 C33 C43 152.0(3) . . . . ?
C30 C34 C51 C44 2.6(5) . . . . ?
C31 C39 C54 C53 -1.7(5) . . . . ?
C31 C40 C64 C53 -0.8(5) . . . . ?
C31 B41 C33 B37 123.8(5) . . . . ?
C31 B41 C33 C43 11.1(5) . . . . ?
C32 C43 C33 B37 136.2(3) . . . . ?
C32 C43 C33 B41 -136.3(3) . . . . ?
C32 C50 C52 C56 -0.0(5) . . . . ?
C32 C57 C58 C56 -0.3(5) . . . . ?
C33 B37 C36 C45 97.7(4) . . . . ?
C36 C45 C42 C48 0.7(5) . . . . ?
C39 C54 C53 F49 -179.3(4) . . . . ?
C39 C54 C53 C64 0.1(5) . . . . ?
C40 C64 C53 F49 -179.5(4) . . . . ?
C40 C64 C53 C54 1.1(5) . . . . ?
C50 C52 C56 C58 0.7(5) . . . . ?
C52 C56 C58 C57 -0.6(5) . . . . ?
N25 C60 C61 C66 48.2(4) . . . . ?
N25 C63 C65 C66 -52.9(4) . . . . ?
C59 C63 C65 C66 -167.7(4) . . . . ?
C60 C61 C66 C65 -58.0(5) . . . . ?
C61 C66 C65 C63 60.8(4) . . . . ?
